data_1508935
loop_
_publ_author_name
'Chooi, Yit-Heng'
'Fang, Jinxu'
'Liu, Hong'
'Filler, Scott G.'
'Wang, Pin'
'Tang, Yi'

_publ_section_title
;
 Genome Mining of a Prenylated and Immunosuppressive Polyketide from
 Pathogenic Fungi.
;
_journal_issue 4
_journal_name_full 'Organic letters'
_journal_page_first 780
_journal_page_last 783
_journal_paper_doi 10.1021/ol303435y
_journal_volume 15
_journal_year 2013
_chemical_absolute_configuration rm
_chemical_formula_moiety 'C26 H28 O9, C2 H6 O S'
_chemical_formula_sum 'C28 H34 O10 S'
_chemical_formula_weight 562.61
_chemical_name_systematic
; 
 ? 
;
_space_group_IT_number 4
_symmetry_cell_setting monoclinic
_symmetry_space_group_name_Hall 'P 2yb'
_symmetry_space_group_name_H-M 'P 1 21 1'
_atom_sites_solution_hydrogens geom
_atom_sites_solution_primary direct
_atom_sites_solution_secondary difmap
_audit_creation_method SHELXL-97
_cell_angle_alpha 90.00
_cell_angle_beta 95.518(2)
_cell_angle_gamma 90.00
_cell_formula_units_Z 2
_cell_length_a 5.3516(9)
_cell_length_b 19.434(3)
_cell_length_c 13.261(2)
_cell_measurement_reflns_used 9905
_cell_measurement_temperature 100(2)
_cell_measurement_theta_max 29.19
_cell_measurement_theta_min 3.73
_cell_volume 1372.8(4)
_computing_cell_refinement 'Bruker SAINT'
_computing_data_collection 'Bruker APEX2'
_computing_data_reduction 'Bruker SAINT'
_computing_molecular_graphics 'Bruker SHELXTL'
_computing_publication_material 'Bruker SHELXTL'
_computing_structure_refinement 'SHELXL-97 (Sheldrick, 2008)'
_computing_structure_solution 'SHELXS-97 (Sheldrick, 2008)'
_diffrn_ambient_temperature 100(2)
_diffrn_measured_fraction_theta_full 0.995
_diffrn_measured_fraction_theta_max 0.995
_diffrn_measurement_device_type 'Bruker APEX-II CCD'
_diffrn_measurement_method '\f and \w scans'
_diffrn_radiation_monochromator graphite
_diffrn_radiation_source 'fine-focus sealed tube'
_diffrn_radiation_type MoK\a
_diffrn_radiation_wavelength 0.71073
_diffrn_reflns_av_R_equivalents 0.0276
_diffrn_reflns_av_sigmaI/netI 0.0302
_diffrn_reflns_limit_h_max 7
_diffrn_reflns_limit_h_min -7
_diffrn_reflns_limit_k_max 26
_diffrn_reflns_limit_k_min -26
_diffrn_reflns_limit_l_max 18
_diffrn_reflns_limit_l_min -18
_diffrn_reflns_number 23005
_diffrn_reflns_theta_full 29.25
_diffrn_reflns_theta_max 29.25
_diffrn_reflns_theta_min 3.50
_exptl_absorpt_coefficient_mu 0.175
_exptl_absorpt_correction_T_max 0.9742
_exptl_absorpt_correction_T_min 0.9154
_exptl_absorpt_correction_type multi-scan
_exptl_absorpt_process_details 'Sadabs (Bruker)'
_exptl_crystal_colour orange
_exptl_crystal_density_diffrn 1.361
_exptl_crystal_density_method 'not measured'
_exptl_crystal_description platelet
_exptl_crystal_F_000 596
_exptl_crystal_size_max 0.40
_exptl_crystal_size_mid 0.20
_exptl_crystal_size_min 0.15
_refine_diff_density_max 0.748
_refine_diff_density_min -0.508
_refine_diff_density_rms 0.056
_refine_ls_abs_structure_details 'Flack H D (1983), Acta Cryst. A39, 876-881'
_refine_ls_abs_structure_Flack 0.00(9)
_refine_ls_extinction_method none
_refine_ls_goodness_of_fit_ref 1.047
_refine_ls_hydrogen_treatment constr
_refine_ls_matrix_type full
_refine_ls_number_parameters 374
_refine_ls_number_reflns 7404
_refine_ls_number_restraints 5
_refine_ls_restrained_S_all 1.054
_refine_ls_R_factor_all 0.0563
_refine_ls_R_factor_gt 0.0500
_refine_ls_shift/su_max 0.011
_refine_ls_shift/su_mean 0.000
_refine_ls_structure_factor_coef Fsqd
_refine_ls_weighting_details 'calc w=1/[\s^2^(Fo^2^)+(0.0745P)^2^+0.4990P] where P=(Fo^2^+2Fc^2^)/3'
_refine_ls_weighting_scheme calc
_refine_ls_wR_factor_gt 0.1302
_refine_ls_wR_factor_ref 0.1356
_reflns_number_gt 6608
_reflns_number_total 7404
_reflns_threshold_expression >2sigma(I)
_cod_data_source_file ol303435y_si_002.cif
_cod_data_source_block tang111b2-s
_cod_depositor_comments
;
The following automatic conversions were performed:

'_symmetry_cell_setting' value 'Monoclinic' changed to 'monoclinic'
according to /home/saulius/struct/CIF-dictionaries/cif_core.dic
dictionary named 'cif_core.dic' version 2.4.2 from 2011-04-26.

Automatic conversion script
Id: cif_fix_values 1891 2012-01-12 08:04:46Z andrius 
;
_cod_original_sg_symbol_H-M P2(1)
_cod_database_code 1508935

loop_
_symmetry_equiv_pos_as_xyz
'x, y, z'
'-x, y+1/2, -z'

loop_
_atom_site_label
_atom_site_type_symbol
_atom_site_fract_x
_atom_site_fract_y
_atom_site_fract_z
_atom_site_U_iso_or_equiv
_atom_site_adp_type
_atom_site_occupancy
_atom_site_symmetry_multiplicity
_atom_site_calc_flag
_atom_site_refinement_flags
_atom_site_disorder_assembly
_atom_site_disorder_group
S1S S 0.00739(14) 0.42598(5) 0.91350(5) 0.0311(3) Uani 0.743(3) 1 d P A 1
O1S O -0.2179(5) 0.45570(15) 0.95705(18) 0.0372(6) Uani 0.743(3) 1 d P A 1
C2S C 0.1850(5) 0.38345(15) 1.0147(2) 0.0511(7) Uani 1 1 d D . .
H2S1 H 0.2925 0.3486 0.9873 0.077 Uiso 0.743(3) 1 calc PR A 1
H2S2 H 0.0710 0.3611 1.0582 0.077 Uiso 0.743(3) 1 calc PR A 1
H2S3 H 0.2895 0.4170 1.0544 0.077 Uiso 0.743(3) 1 calc PR A 1
H2S4 H 0.2260 0.3528 0.9599 0.077 Uiso 0.257(3) 1 d PR A 2
H2S5 H 0.0397 0.3652 1.0456 0.077 Uiso 0.257(3) 1 d PR A 2
H2S6 H 0.3290 0.3865 1.0660 0.077 Uiso 0.257(3) 1 d PR A 2
C3S C 0.2104(8) 0.4973(3) 0.9042(3) 0.0506(10) Uani 0.743(3) 1 d PD A 1
H3S1 H 0.1632 0.5220 0.8408 0.076 Uiso 0.743(3) 1 calc PR A 1
H3S2 H 0.3839 0.4810 0.9051 0.076 Uiso 0.743(3) 1 calc PR A 1
H3S3 H 0.1963 0.5283 0.9617 0.076 Uiso 0.743(3) 1 calc PR A 1
S2S S 0.1196(18) 0.4586(4) 0.9699(7) 0.135(3) Uiso 0.257(3) 1 d PD A 2
O2S O -0.115(4) 0.4919(12) 0.9687(17) 0.135(3) Uiso 0.257(3) 1 d P A 2
C3S1 C 0.294(6) 0.4745(15) 0.874(2) 0.135(3) Uiso 0.257(3) 1 d PD A 2
H3S4 H 0.1949 0.4645 0.8094 0.203 Uiso 0.257(3) 1 calc PR A 2
H3S5 H 0.4436 0.4452 0.8806 0.203 Uiso 0.257(3) 1 calc PR A 2
H3S6 H 0.3444 0.5229 0.8754 0.203 Uiso 0.257(3) 1 calc PR A 2
O1 O 0.6634(4) 0.56470(11) 0.07139(15) 0.0459(5) Uani 1 1 d . . .
H1O H 0.7112 0.5336 0.0336 0.069 Uiso 1 1 calc RD . .
O2 O 0.0802(3) 0.58190(8) 0.31134(13) 0.0324(4) Uani 1 1 d . . .
H2O H 0.0296 0.5615 0.3614 0.049 Uiso 1 1 calc R . .
O3 O 0.0610(3) 0.48424(8) 0.44399(13) 0.0282(3) Uani 1 1 d . . .
H3O H 0.0058 0.4595 0.4888 0.042 Uiso 1 1 calc R . .
O4 O 0.0625(3) 0.39065(8) 0.57380(12) 0.0292(3) Uani 1 1 d . . .
O5 O 0.2161(2) 0.23378(8) 0.43998(11) 0.0221(3) Uani 1 1 d . . .
H5O H 0.1240 0.2061 0.4681 0.033 Uiso 1 1 calc R . .
O6 O 0.8539(3) 0.13657(8) 0.46142(12) 0.0270(3) Uani 1 1 d . . .
O7 O 0.7655(3) 0.04461(9) 0.33458(13) 0.0333(4) Uani 1 1 d . . .
H7O H 0.8452 0.0760 0.3672 0.050 Uiso 1 1 calc R . .
O8 O 0.2017(3) 0.26926(8) 0.65168(12) 0.0261(3) Uani 1 1 d . . .
O9 O 0.4210(5) 0.31485(17) 0.78827(16) 0.0689(8) Uani 1 1 d . . .
C1 C 0.2428(4) 0.36337(11) 0.53598(16) 0.0242(4) Uani 1 1 d . . .
C2 C 0.3678(4) 0.30079(11) 0.58685(16) 0.0230(4) Uani 1 1 d . . .
H2 H 0.5250 0.3154 0.6282 0.028 Uiso 1 1 calc R . .
C3 C 0.4336(3) 0.24884(10) 0.50703(16) 0.0209(4) Uani 1 1 d . . .
C4 C 0.6201(4) 0.28308(10) 0.44276(16) 0.0232(4) Uani 1 1 d . . .
H4A H 0.7815 0.2894 0.4849 0.028 Uiso 1 1 calc R . .
H4B H 0.6509 0.2519 0.3862 0.028 Uiso 1 1 calc R . .
C4A C 0.5342(3) 0.35232(10) 0.39922(16) 0.0217(4) Uani 1 1 d . . .
C5 C 0.6361(4) 0.37870(10) 0.31702(16) 0.0222(4) Uani 1 1 d . . .
C5A C 0.5480(4) 0.44410(10) 0.27468(16) 0.0243(4) Uani 1 1 d . . .
C6 C 0.6518(4) 0.47272(12) 0.19114(17) 0.0293(4) Uani 1 1 d . . .
H6 H 0.7804 0.4488 0.1610 0.035 Uiso 1 1 calc R . .
C7 C 0.5678(5) 0.53569(13) 0.15232(18) 0.0337(5) Uani 1 1 d . . .
C8 C 0.3769(5) 0.57155(12) 0.19450(19) 0.0337(5) Uani 1 1 d . . .
H8 H 0.3226 0.6148 0.1671 0.040 Uiso 1 1 calc R . .
C9 C 0.2676(4) 0.54469(11) 0.27512(17) 0.0278(4) Uani 1 1 d . . .
C9A C 0.3510(4) 0.48019(11) 0.31865(17) 0.0255(4) Uani 1 1 d . . .
C10 C 0.2504(4) 0.45097(10) 0.40356(16) 0.0227(4) Uani 1 1 d . . .
C10A C 0.3440(4) 0.38887(10) 0.44633(16) 0.0227(4) Uani 1 1 d . . .
C11 C 0.5437(4) 0.18300(11) 0.55958(16) 0.0241(4) Uani 1 1 d . . .
H11A H 0.6867 0.1957 0.6090 0.029 Uiso 1 1 calc R . .
H11B H 0.4140 0.1611 0.5973 0.029 Uiso 1 1 calc R . .
C12 C 0.6312(4) 0.13233(10) 0.48507(16) 0.0232(4) Uani 1 1 d . . .
C13 C 0.4636(4) 0.08183(11) 0.43958(17) 0.0241(4) Uani 1 1 d . . .
H13 H 0.3007 0.0769 0.4616 0.029 Uiso 1 1 calc R . .
C14 C 0.5370(4) 0.04025(11) 0.36391(17) 0.0259(4) Uani 1 1 d . . .
C15 C 0.3725(4) -0.01093(13) 0.30781(19) 0.0330(5) Uani 1 1 d . . .
H15A H 0.3256 0.0058 0.2388 0.049 Uiso 1 1 calc R . .
H15B H 0.2208 -0.0177 0.3425 0.049 Uiso 1 1 calc R . .
H15C H 0.4623 -0.0547 0.3049 0.049 Uiso 1 1 calc R . .
C16 C 0.8369(4) 0.33955(11) 0.26648(16) 0.0242(4) Uani 1 1 d . . .
H16A H 0.9607 0.3728 0.2443 0.029 Uiso 1 1 calc R . .
H16B H 0.9264 0.3084 0.3168 0.029 Uiso 1 1 calc R . .
C17 C 0.7310(4) 0.29790(11) 0.17643(19) 0.0362(5) Uani 1 1 d . . .
H17 H 0.5892 0.3174 0.1382 0.043 Uiso 1 1 calc RD . .
C18 C 0.8070(4) 0.23831(13) 0.14327(18) 0.0324(5) Uani 1 1 d . . .
C19 C 1.0245(8) 0.1992(2) 0.1928(3) 0.0645(10) Uani 1 1 d . . .
H19A H 1.0956 0.2241 0.2531 0.097 Uiso 1 1 calc R . .
H19B H 1.1527 0.1942 0.1452 0.097 Uiso 1 1 calc R . .
H19C H 0.9684 0.1536 0.2126 0.097 Uiso 1 1 calc R . .
C20 C 0.6776(6) 0.20431(18) 0.0502(3) 0.0561(8) Uani 1 1 d . . .
H20A H 0.5957 0.1619 0.0698 0.084 Uiso 1 1 calc R . .
H20B H 0.8017 0.1933 0.0029 0.084 Uiso 1 1 calc R . .
H20C H 0.5513 0.2357 0.0174 0.084 Uiso 1 1 calc R . .
C21 C 0.2518(5) 0.27924(16) 0.75180(19) 0.0392(6) Uani 1 1 d . . .
C22 C 0.0697(6) 0.24086(19) 0.8098(2) 0.0493(7) Uani 1 1 d . . .
H22A H 0.1218 0.2443 0.8825 0.074 Uiso 1 1 calc R . .
H22B H 0.0663 0.1924 0.7895 0.074 Uiso 1 1 calc R . .
H22C H -0.0982 0.2607 0.7954 0.074 Uiso 1 1 calc R . .

loop_
_atom_site_aniso_label
_atom_site_aniso_U_11
_atom_site_aniso_U_22
_atom_site_aniso_U_33
_atom_site_aniso_U_23
_atom_site_aniso_U_13
_atom_site_aniso_U_12
S1S 0.0288(4) 0.0423(5) 0.0217(4) -0.0008(3) -0.0006(2) 0.0106(3)
O1S 0.0297(11) 0.0493(15) 0.0330(12) 0.0039(10) 0.0060(9) 0.0134(10)
C2S 0.0499(16) 0.0589(18) 0.0430(15) 0.0074(14) -0.0024(12) 0.0105(14)
C3S 0.045(2) 0.071(3) 0.0372(19) 0.0178(19) 0.0108(16) 0.0078(19)
O1 0.0543(12) 0.0465(11) 0.0377(10) 0.0176(8) 0.0080(9) 0.0083(9)
O2 0.0336(8) 0.0256(7) 0.0366(9) -0.0015(6) -0.0036(7) 0.0055(6)
O3 0.0240(7) 0.0235(7) 0.0373(9) -0.0051(6) 0.0036(6) 0.0028(6)
O4 0.0262(7) 0.0281(8) 0.0344(8) -0.0047(6) 0.0086(6) 0.0012(6)
O5 0.0143(6) 0.0248(7) 0.0266(7) 0.0004(5) -0.0007(5) -0.0032(5)
O6 0.0166(6) 0.0275(7) 0.0375(9) 0.0030(6) 0.0051(6) -0.0009(5)
O7 0.0240(7) 0.0357(9) 0.0410(9) -0.0033(7) 0.0074(7) -0.0013(7)
O8 0.0230(7) 0.0291(7) 0.0267(7) -0.0019(6) 0.0048(6) -0.0040(6)
O9 0.0600(14) 0.115(2) 0.0308(10) -0.0099(12) 0.0023(10) -0.0495(15)
C1 0.0202(8) 0.0228(9) 0.0293(10) -0.0057(7) 0.0001(7) -0.0025(7)
C2 0.0187(8) 0.0247(9) 0.0255(10) -0.0018(7) 0.0019(7) -0.0025(7)
C3 0.0142(7) 0.0210(9) 0.0273(10) 0.0011(7) 0.0007(7) -0.0014(6)
C4 0.0157(8) 0.0227(9) 0.0311(10) 0.0022(7) 0.0024(7) 0.0000(7)
C4A 0.0153(8) 0.0209(9) 0.0282(10) -0.0010(7) -0.0025(7) -0.0022(7)
C5 0.0176(8) 0.0215(8) 0.0267(9) -0.0030(7) -0.0019(7) -0.0003(7)
C5A 0.0226(9) 0.0240(9) 0.0250(9) -0.0021(7) -0.0046(7) -0.0019(7)
C6 0.0291(10) 0.0334(11) 0.0243(10) 0.0003(8) -0.0028(8) -0.0004(9)
C7 0.0376(12) 0.0335(12) 0.0291(11) 0.0070(9) -0.0016(9) -0.0019(10)
C8 0.0383(12) 0.0267(10) 0.0344(12) 0.0054(9) -0.0043(10) 0.0026(9)
C9 0.0298(10) 0.0235(9) 0.0284(10) -0.0032(8) -0.0062(8) -0.0001(8)
C9A 0.0238(9) 0.0226(9) 0.0289(10) -0.0032(8) -0.0046(8) -0.0011(7)
C10 0.0191(8) 0.0203(9) 0.0275(10) -0.0050(7) -0.0039(7) -0.0001(7)
C10A 0.0188(8) 0.0216(9) 0.0274(10) -0.0022(7) 0.0002(7) -0.0010(7)
C11 0.0198(8) 0.0261(9) 0.0258(10) 0.0027(8) -0.0001(7) 0.0006(7)
C12 0.0182(8) 0.0228(9) 0.0281(10) 0.0044(7) -0.0004(7) 0.0013(7)
C13 0.0161(8) 0.0235(9) 0.0329(11) 0.0017(8) 0.0032(7) 0.0015(7)
C14 0.0208(9) 0.0235(9) 0.0334(11) 0.0036(8) 0.0027(8) 0.0027(8)
C15 0.0277(10) 0.0330(11) 0.0382(12) -0.0051(9) 0.0027(9) -0.0016(9)
C16 0.0219(9) 0.0258(9) 0.0244(10) -0.0008(7) 0.0003(7) -0.0009(7)
C17 0.0325(11) 0.0353(12) 0.0381(13) -0.0081(10) -0.0105(10) 0.0038(9)
C18 0.0322(11) 0.0348(11) 0.0304(11) -0.0058(9) 0.0048(9) -0.0042(9)
C19 0.081(2) 0.059(2) 0.0499(18) -0.0213(15) -0.0097(17) 0.0317(18)
C20 0.0554(18) 0.0552(18) 0.0551(19) -0.0271(15) -0.0070(14) 0.0028(15)
C21 0.0370(12) 0.0547(15) 0.0261(11) -0.0021(10) 0.0033(9) -0.0125(11)
C22 0.0518(16) 0.0672(19) 0.0296(12) -0.0013(12) 0.0082(11) -0.0257(15)

loop_
_atom_type_symbol
_atom_type_description
_atom_type_scat_dispersion_real
_atom_type_scat_dispersion_imag
_atom_type_scat_source
C C 0.0033 0.0016 'International Tables Vol C Tables 4.2.6.8 and 6.1.1.4'
H H 0.0000 0.0000 'International Tables Vol C Tables 4.2.6.8 and 6.1.1.4'
O O 0.0106 0.0060 'International Tables Vol C Tables 4.2.6.8 and 6.1.1.4'
S S 0.1246 0.1234 'International Tables Vol C Tables 4.2.6.8 and 6.1.1.4'

loop_
_geom_angle_atom_site_label_1
_geom_angle_atom_site_label_2
_geom_angle_atom_site_label_3
_geom_angle
O1S S1S C2S 106.28(15)
O1S S1S C3S 104.3(2)
C2S S1S C3S 97.43(18)
S2S C2S H2S1 127.4
S1S C2S H2S1 109.5
S2S C2S H2S2 119.7
S1S C2S H2S2 109.5
H2S1 C2S H2S2 109.5
S2S C2S H2S3 71.6
S1S C2S H2S3 109.5
H2S1 C2S H2S3 109.5
H2S2 C2S H2S3 109.5
S2S C2S H2S4 109.6
S1S C2S H2S4 82.2
H2S2 C2S H2S4 111.3
H2S3 C2S H2S4 130.2
S2S C2S H2S5 109.4
S1S C2S H2S5 95.6
H2S1 C2S H2S5 115.0
H2S3 C2S H2S5 116.8
H2S4 C2S H2S5 109.5
S2S C2S H2S6 109.4
S1S C2S H2S6 145.8
H2S1 C2S H2S6 81.2
H2S2 C2S H2S6 96.3
H2S4 C2S H2S6 109.5
H2S5 C2S H2S6 109.5
O2S S2S C2S 125.7(11)
O2S S2S C3S1 117.8(16)
C2S S2S C3S1 109.3(11)
S2S C3S1 H3S4 109.5
S2S C3S1 H3S5 109.5
H3S4 C3S1 H3S5 109.5
S2S C3S1 H3S6 109.5
H3S4 C3S1 H3S6 109.5
H3S5 C3S1 H3S6 109.5
C7 O1 H1O 109.5
C9 O2 H2O 109.5
C10 O3 H3O 109.5
C3 O5 H5O 109.5
C14 O7 H7O 109.5
C21 O8 C2 117.09(17)
O4 C1 C10A 123.51(19)
O4 C1 C2 119.19(19)
C10A C1 C2 117.29(18)
O8 C2 C1 109.74(16)
O8 C2 C3 109.30(16)
C1 C2 C3 110.08(16)
O8 C2 H2 109.2
C1 C2 H2 109.2
C3 C2 H2 109.2
O5 C3 C4 106.25(16)
O5 C3 C2 109.83(15)
C4 C3 C2 107.77(16)
O5 C3 C11 111.36(15)
C4 C3 C11 111.78(15)
C2 C3 C11 109.74(16)
C4A C4 C3 114.10(16)
C4A C4 H4A 108.7
C3 C4 H4A 108.7
C4A C4 H4B 108.7
C3 C4 H4B 108.7
H4A C4 H4B 107.6
C5 C4A C10A 121.14(18)
C5 C4A C4 120.47(18)
C10A C4A C4 118.39(18)
C4A C5 C5A 119.90(18)
C4A C5 C16 121.10(18)
C5A C5 C16 118.98(18)
C6 C5A C9A 119.31(19)
C6 C5A C5 121.01(19)
C9A C5A C5 119.68(18)
C7 C6 C5A 120.3(2)
C7 C6 H6 119.8
C5A C6 H6 119.8
O1 C7 C6 121.8(2)
O1 C7 C8 117.1(2)
C6 C7 C8 121.0(2)
C9 C8 C7 120.4(2)
C9 C8 H8 119.8
C7 C8 H8 119.8
O2 C9 C8 117.2(2)
O2 C9 C9A 122.3(2)
C8 C9 C9A 120.5(2)
C10 C9A C9 123.02(19)
C10 C9A C5A 118.56(18)
C9 C9A C5A 118.4(2)
O3 C10 C10A 120.07(19)
O3 C10 C9A 118.69(18)
C10A C10 C9A 121.24(18)
C10 C10A C4A 119.36(18)
C10 C10A C1 118.73(18)
C4A C10A C1 121.90(18)
C12 C11 C3 112.06(17)
C12 C11 H11A 109.2
C3 C11 H11A 109.2
C12 C11 H11B 109.2
C3 C11 H11B 109.2
H11A C11 H11B 107.9
O6 C12 C13 120.70(19)
O6 C12 C11 118.81(18)
C13 C12 C11 120.46(18)
C14 C13 C12 120.10(19)
C14 C13 H13 119.9
C12 C13 H13 119.9
O7 C14 C13 121.0(2)
O7 C14 C15 114.68(19)
C13 C14 C15 124.32(19)
C14 C15 H15A 109.5
C14 C15 H15B 109.5
H15A C15 H15B 109.5
C14 C15 H15C 109.5
H15A C15 H15C 109.5
H15B C15 H15C 109.5
C17 C16 C5 112.92(17)
C17 C16 H16A 109.0
C5 C16 H16A 109.0
C17 C16 H16B 109.0
C5 C16 H16B 109.0
H16A C16 H16B 107.8
C18 C17 C16 129.2(2)
C18 C17 H17 115.4
C16 C17 H17 115.4
C17 C18 C19 123.7(2)
C17 C18 C20 121.7(2)
C19 C18 C20 114.5(2)
C18 C19 H19A 109.5
C18 C19 H19B 109.5
H19A C19 H19B 109.5
C18 C19 H19C 109.5
H19A C19 H19C 109.5
H19B C19 H19C 109.5
C18 C20 H20A 109.5
C18 C20 H20B 109.5
H20A C20 H20B 109.5
C18 C20 H20C 109.5
H20A C20 H20C 109.5
H20B C20 H20C 109.5
O9 C21 O8 123.4(2)
O9 C21 C22 125.6(2)
O8 C21 C22 111.0(2)
C21 C22 H22A 109.5
C21 C22 H22B 109.5
H22A C22 H22B 109.5
C21 C22 H22C 109.5
H22A C22 H22C 109.5
H22B C22 H22C 109.5

loop_
_geom_bond_atom_site_label_1
_geom_bond_atom_site_label_2
_geom_bond_distance
S1S O1S 1.502(2)
S1S C2S 1.772(2)
S1S C3S 1.772(5)
C2S S2S 1.602(9)
C2S H2S1 0.9800
C2S H2S2 0.9800
C2S H2S3 0.9800
C2S H2S4 0.9800
C2S H2S5 0.9800
C2S H2S6 0.9800
C3S H3S1 0.9800
C3S H3S2 0.9800
C3S H3S3 0.9800
S2S O2S 1.41(2)
S2S C3S1 1.678(16)
C3S1 H3S4 0.9800
C3S1 H3S5 0.9800
C3S1 H3S6 0.9800
O1 C7 1.355(3)
O1 H1O 0.8400
O2 C9 1.361(3)
O2 H2O 0.8400
O3 C10 1.356(2)
O3 H3O 0.8400
O4 C1 1.248(3)
O5 C3 1.425(2)
O5 H5O 0.8400
O6 C12 1.264(2)
O7 C14 1.321(3)
O7 H7O 0.8400
O8 C21 1.343(3)
O8 C2 1.432(2)
O9 C21 1.204(3)
C1 C10A 1.441(3)
C1 C2 1.515(3)
C2 C3 1.528(3)
C2 H2 1.0000
C3 C4 1.526(3)
C3 C11 1.546(3)
C4 C4A 1.518(3)
C4 H4A 0.9900
C4 H4B 0.9900
C4A C5 1.365(3)
C4A C10A 1.433(3)
C5 C5A 1.450(3)
C5 C16 1.523(3)
C5A C6 1.401(3)
C5A C9A 1.436(3)
C6 C7 1.386(3)
C6 H6 0.9500
C7 C8 1.397(4)
C8 C9 1.370(3)
C8 H8 0.9500
C9 C9A 1.433(3)
C9A C10 1.413(3)
C10 C10A 1.405(3)
C11 C12 1.502(3)
C11 H11A 0.9900
C11 H11B 0.9900
C12 C13 1.424(3)
C13 C14 1.375(3)
C13 H13 0.9500
C14 C15 1.480(3)
C15 H15A 0.9800
C15 H15B 0.9800
C15 H15C 0.9800
C16 C17 1.507(3)
C16 H16A 0.9900
C16 H16B 0.9900
C17 C18 1.317(3)
C17 H17 0.9500
C18 C19 1.488(4)
C18 C20 1.508(4)
C19 H19A 0.9800
C19 H19B 0.9800
C19 H19C 0.9800
C20 H20A 0.9800
C20 H20B 0.9800
C20 H20C 0.9800
C21 C22 1.498(4)
C22 H22A 0.9800
C22 H22B 0.9800
C22 H22C 0.9800

loop_
_geom_torsion_atom_site_label_1
_geom_torsion_atom_site_label_2
_geom_torsion_atom_site_label_3
_geom_torsion_atom_site_label_4
_geom_torsion
O1S S1S C2S S2S -76.1(5)
C3S S1S C2S S2S 31.2(5)
S1S C2S S2S O2S 69.6(13)
S1S C2S S2S C3S1 -79.8(14)
C21 O8 C2 C1 -104.4(2)
C21 O8 C2 C3 134.8(2)
O4 C1 C2 O8 19.9(2)
C10A C1 C2 O8 -161.17(17)
O4 C1 C2 C3 140.23(18)
C10A C1 C2 C3 -40.8(2)
O8 C2 C3 O5 67.3(2)
C1 C2 C3 O5 -53.3(2)
O8 C2 C3 C4 -177.32(15)
C1 C2 C3 C4 62.1(2)
O8 C2 C3 C11 -55.4(2)
C1 C2 C3 C11 -175.98(16)
O5 C3 C4 C4A 65.1(2)
C2 C3 C4 C4A -52.6(2)
C11 C3 C4 C4A -173.22(17)
C3 C4 C4A C5 -159.25(18)
C3 C4 C4A C10A 20.6(3)
C10A C4A C5 C5A -1.3(3)
C4 C4A C5 C5A 178.49(17)
C10A C4A C5 C16 -179.51(17)
C4 C4A C5 C16 0.3(3)
C4A C5 C5A C6 179.17(19)
C16 C5 C5A C6 -2.6(3)
C4A C5 C5A C9A -1.0(3)
C16 C5 C5A C9A 177.23(17)
C9A C5A C6 C7 1.0(3)
C5 C5A C6 C7 -179.2(2)
C5A C6 C7 O1 -179.7(2)
C5A C6 C7 C8 -0.7(3)
O1 C7 C8 C9 178.6(2)
C6 C7 C8 C9 -0.4(4)
C7 C8 C9 O2 -179.0(2)
C7 C8 C9 C9A 1.3(3)
O2 C9 C9A C10 -1.6(3)
C8 C9 C9A C10 178.1(2)
O2 C9 C9A C5A 179.28(18)
C8 C9 C9A C5A -1.0(3)
C6 C5A C9A C10 -179.29(19)
C5 C5A C9A C10 0.9(3)
C6 C5A C9A C9 -0.1(3)
C5 C5A C9A C9 -179.96(18)
C9 C9A C10 O3 2.1(3)
C5A C9A C10 O3 -178.71(17)
C9 C9A C10 C10A -177.54(19)
C5A C9A C10 C10A 1.6(3)
O3 C10 C10A C4A 176.42(17)
C9A C10 C10A C4A -3.9(3)
O3 C10 C10A C1 -2.8(3)
C9A C10 C10A C1 176.87(18)
C5 C4A C10A C10 3.8(3)
C4 C4A C10A C10 -176.06(17)
C5 C4A C10A C1 -177.01(19)
C4 C4A C10A C1 3.2(3)
O4 C1 C10A C10 5.6(3)
C2 C1 C10A C10 -173.24(17)
O4 C1 C10A C4A -173.57(18)
C2 C1 C10A C4A 7.5(3)
O5 C3 C11 C12 62.8(2)
C4 C3 C11 C12 -55.9(2)
C2 C3 C11 C12 -175.36(16)
C3 C11 C12 O6 88.6(2)
C3 C11 C12 C13 -89.4(2)
O6 C12 C13 C14 -4.7(3)
C11 C12 C13 C14 173.34(19)
C12 C13 C14 O7 2.4(3)
C12 C13 C14 C15 -176.3(2)
C4A C5 C16 C17 95.9(2)
C5A C5 C16 C17 -82.3(2)
C5 C16 C17 C18 -146.3(3)
C16 C17 C18 C19 0.3(5)
C16 C17 C18 C20 -179.4(3)
C2 O8 C21 O9 2.8(4)
C2 O8 C21 C22 -177.6(2)
